data_2100383
loop_
_publ_author_name
'W\'ojcik, Gra\.zyna'
'Mossakowska, Izabela'

_publ_section_title
;
 Polymorphs of <i>p</i>-nitrophenol as studied by variable-temperature
 X-ray diffraction and calorimetry: comparison with
 <i>m</i>-nitrophenol
;
_journal_coeditor_code NS0011
_journal_date_accepted 2005-10-21
_journal_date_recd_electronic 2005-07-22
_journal_issue 1
_journal_name_full 'Acta Crystallographica Section B'
_journal_page_first 143
_journal_page_last 152
_journal_paper_category FA
_journal_paper_doi 10.1107/S010876810503418X
_journal_volume 62
_journal_year 2006
_chemical_formula_moiety 'C6 H5 N O3'
_chemical_formula_sum 'C6 H5 N O3'
_chemical_formula_weight 139.11
_chemical_name_common para-nitrophenol
_chemical_name_systematic 4-nitrophenol
_space_group_IT_number 14
_symmetry_cell_setting monoclinic
_symmetry_space_group_name_Hall '-P 2ybc'
_symmetry_space_group_name_H-M 'P 1 21/c 1'
_atom_sites_solution_hydrogens geom
_atom_sites_solution_primary direct
_atom_sites_solution_secondary difmap
_audit_creation_method SHELXL-97
_cell_angle_alpha 90.00
_cell_angle_beta 103.40(2)
_cell_angle_gamma 90.00
_cell_formula_units_Z 4
_cell_length_a 6.1360(10)
_cell_length_b 8.8000(10)
_cell_length_c 11.481(3)
_cell_measurement_reflns_used 1206
_cell_measurement_temperature 120(2)
_cell_measurement_theta_max 27.1
_cell_measurement_theta_min 4.05
_cell_volume 603.1(2)
_computing_cell_refinement 'KUMA KM4CCD software, 1999'
_computing_data_collection 'KUMA KM4CCD software, 1999'
_computing_data_reduction 'KUMA KM4CCD software, 1999'
_computing_molecular_graphics 'ORTEP-3 (Farrugia, 1997)'
_computing_publication_material 'SHELXL-97 (Sheldrick, 1997)'
_computing_structure_refinement 'SHELXL-97 (Sheldrick, 1997)'
_computing_structure_solution 'SHELXS-97 (Sheldrick, 1990)'
_diffrn_ambient_temperature 120(2)
_diffrn_measured_fraction_theta_full 0.825
_diffrn_measured_fraction_theta_max 0.771
_diffrn_measurement_device_type 'KUMA Diffraction KM4CCD'
_diffrn_measurement_method 'omega scan'
_diffrn_radiation_monochromator graphite
_diffrn_radiation_source 'fine-focus sealed tube'
_diffrn_radiation_type MoK\a
_diffrn_radiation_wavelength 0.71073
_diffrn_reflns_av_R_equivalents 0.0462
_diffrn_reflns_av_sigmaI/netI 0.0302
_diffrn_reflns_limit_h_max 7
_diffrn_reflns_limit_h_min -3
_diffrn_reflns_limit_k_max 11
_diffrn_reflns_limit_k_min -11
_diffrn_reflns_limit_l_max 6
_diffrn_reflns_limit_l_min -14
_diffrn_reflns_number 1872
_diffrn_reflns_theta_full 25.00
_diffrn_reflns_theta_max 27.04
_diffrn_reflns_theta_min 4.38
_exptl_absorpt_coefficient_mu 0.126
_exptl_absorpt_correction_type none
_exptl_crystal_colour 'pale yellow'
_exptl_crystal_density_diffrn 1.532
_exptl_crystal_density_method 'not measured'
_exptl_crystal_description 'thin plate'
_exptl_crystal_F_000 288
_exptl_crystal_size_max 0.79
_exptl_crystal_size_mid 0.55
_exptl_crystal_size_min 0.50
_refine_diff_density_max 0.207
_refine_diff_density_min -0.208
_refine_ls_extinction_coef 0.063(8)
_refine_ls_extinction_expression Fc^*^=kFc[1+0.001xFc^2^\l^3^/sin(2\q)]^-1/4^
_refine_ls_extinction_method SHELXL
_refine_ls_goodness_of_fit_ref 1.076
_refine_ls_hydrogen_treatment mixed
_refine_ls_matrix_type full
_refine_ls_number_parameters 112
_refine_ls_number_reflns 1019
_refine_ls_number_restraints 0
_refine_ls_restrained_S_all 1.076
_refine_ls_R_factor_all 0.0377
_refine_ls_R_factor_gt 0.0329
_refine_ls_shift/su_max 0.001
_refine_ls_shift/su_mean 0.000
_refine_ls_structure_factor_coef Fsqd
_refine_ls_weighting_details 'w=1/[\s^2^(Fo^2^)+(0.0474P)^2^+0.2271P] where P=(Fo^2^+2Fc^2^)/3'
_refine_ls_weighting_scheme calc
_refine_ls_wR_factor_gt 0.0914
_refine_ls_wR_factor_ref 0.0953
_reflns_number_gt 906
_reflns_number_total 1019
_reflns_threshold_expression >2sigma(I)
_cod_data_source_file ns0011.cif
_cod_data_source_block al120_5
_cod_depositor_comments
;
The following automatic conversions were performed:

'_refine_ls_weighting_scheme' value 'calc
w=1/[\s^2^(Fo^2^)+(0.0474P)^2^+0.2271P] where P=(Fo^2^+2Fc^2^)/3' was
changed to 'calc'. New tag '_refine_ls_weighting_details' was
created. The value of the new tag was set to
'w=1/[\s^2^(Fo^2^)+(0.0474P)^2^+0.2271P] where P=(Fo^2^+2Fc^2^)/3'.

Automatic conversion script
Id: cif_fix_values 3143 2015-03-26 13:38:13Z robertas 
;
_cod_original_sg_symbol_H-M P21/c
_cod_database_code 2100383

loop_
_symmetry_equiv_pos_as_xyz
'x, y, z'
'-x, y+1/2, -z+1/2'
'-x, -y, -z'
'x, -y-1/2, z-1/2'

loop_
_atom_site_label
_atom_site_fract_x
_atom_site_fract_y
_atom_site_fract_z
_atom_site_U_iso_or_equiv
_atom_site_adp_type
_atom_site_calc_flag
_atom_site_occupancy
_atom_site_type_symbol
O1 0.88161(19) 0.02262(12) 0.81840(11) 0.0305(3) Uani d 1 O
O2 0.04892(16) -0.20669(12) 0.44182(11) 0.0302(4) Uani d 1 O
C4 0.4116(2) -0.18532(15) 0.55471(13) 0.0188(4) Uani d 1 C
O3 0.29073(17) -0.37300(12) 0.41382(11) 0.0312(3) Uani d 1 O
C5 0.3531(2) -0.05889(15) 0.61380(14) 0.0221(4) Uani d 1 C
C6 0.5148(2) 0.00938(16) 0.70099(15) 0.0240(4) Uani d 1 C
N 0.24002(19) -0.25856(13) 0.46497(12) 0.0226(3) Uani d 1 N
C1 0.7324(2) -0.04842(15) 0.73039(14) 0.0218(4) Uani d 1 C
C2 0.7891(2) -0.17382(15) 0.66843(15) 0.0217(4) Uani d 1 C
C3 0.6291(2) -0.24203(15) 0.58029(14) 0.0208(4) Uani d 1 C
H3 0.666(3) -0.3268(19) 0.5388(15) 0.022(4) Uiso d 1 H
H2 0.939(3) -0.2128(18) 0.6900(16) 0.028(4) Uiso d 1 H
H5 0.198(3) -0.0198(19) 0.5918(15) 0.025(4) Uiso d 1 H
H6 0.478(3) 0.092(2) 0.7430(17) 0.035(5) Uiso d 1 H
H1 1.002(4) -0.030(3) 0.838(2) 0.063(7) Uiso d 1 H

loop_
_atom_site_aniso_label
_atom_site_aniso_U_11
_atom_site_aniso_U_22
_atom_site_aniso_U_33
_atom_site_aniso_U_12
_atom_site_aniso_U_13
_atom_site_aniso_U_23
O1 0.0291(6) 0.0259(5) 0.0306(8) -0.0018(4) -0.0052(6) -0.0021(5)
O2 0.0187(5) 0.0354(6) 0.0330(9) 0.0064(4) -0.0014(5) -0.0039(5)
C4 0.0201(6) 0.0205(6) 0.0149(9) 0.0001(5) 0.0020(7) 0.0029(6)
O3 0.0286(5) 0.0300(6) 0.0326(8) 0.0042(4) 0.0023(5) -0.0116(5)
C5 0.0210(6) 0.0232(6) 0.0228(9) 0.0031(5) 0.0066(7) 0.0021(6)
C6 0.0281(7) 0.0210(6) 0.0233(10) 0.0025(5) 0.0070(7) -0.0014(6)
N 0.0226(6) 0.0234(6) 0.0216(9) 0.0024(4) 0.0045(6) 0.0008(5)
C1 0.0235(7) 0.0209(6) 0.0193(9) -0.0036(5) 0.0016(7) 0.0032(6)
C2 0.0185(6) 0.0223(6) 0.0235(10) 0.0014(5) 0.0033(7) 0.0054(6)
C3 0.0223(7) 0.0186(6) 0.0228(10) 0.0032(5) 0.0080(7) 0.0024(6)

loop_
_atom_type_symbol
_atom_type_description
_atom_type_scat_dispersion_real
_atom_type_scat_dispersion_imag
_atom_type_scat_source
C C 0.0033 0.0016 'International Tables Vol C Tables 4.2.6.8 and 6.1.1.4'
H H 0.0000 0.0000 'International Tables Vol C Tables 4.2.6.8 and 6.1.1.4'
N N 0.0061 0.0033 'International Tables Vol C Tables 4.2.6.8 and 6.1.1.4'
O O 0.0106 0.0060 'International Tables Vol C Tables 4.2.6.8 and 6.1.1.4'

loop_
_geom_angle_atom_site_label_1
_geom_angle_atom_site_label_2
_geom_angle_atom_site_label_3
_geom_angle
C3 C4 C5 121.79(14)
C3 C4 N 119.74(12)
C5 C4 N 118.46(12)
C6 C5 C4 118.68(13)
C5 C6 C1 120.40(13)
O2 N O3 122.03(13)
O2 N C4 119.37(12)
O3 N C4 118.60(11)
O1 C1 C6 117.23(13)
O1 C1 C2 122.68(13)
C6 C1 C2 120.09(14)
C3 C2 C1 119.94(13)
C2 C3 C4 119.06(13)

loop_
_geom_bond_atom_site_label_1
_geom_bond_atom_site_label_2
_geom_bond_distance
O1 C1 1.3497(19)
O2 N 1.2286(15)
C4 C3 1.3907(18)
C4 C5 1.3929(19)
C4 N 1.4432(19)
O3 N 1.2412(15)
C5 C6 1.374(2)
C6 C1 1.395(2)
C1 C2 1.400(2)
C2 C3 1.374(2)

loop_
_cod_related_entry_id
_cod_related_entry_database
_cod_related_entry_code
1 ChemSpider 955
